data_7060422
loop_
_publ_author_name
'Chen, Min'
'Geng, Chun-Wen'
'Han, Ling'
'Liu, Yu'
'Yu, Yong-Kai'
'Lu, Ai-Min'
'Yang, Chun-Long'
'Li, Guo-Hua'

_publ_section_title
;
 Design, synthesis, crystal structure, and herbicidal activity of novel
 pyrrolidine-2,4-dione derivatives incorporating an alkyl ether
 pharmacophore with natural tetramic acids as lead compounds
;
_journal_issue 12
_journal_name_full 'New Journal of Chemistry'
_journal_page_first 5621
_journal_page_last 5630
_journal_paper_doi 10.1039/D1NJ00119A
_journal_volume 45
_journal_year 2021
_chemical_formula_moiety '0.67(C14 Cl N O4)'
_chemical_formula_sum 'C11 H10 Cl0 N O'
_chemical_formula_weight 172.20
_space_group_crystal_system triclinic
_space_group_IT_number 2
_space_group_name_Hall '-P 1'
_space_group_name_H-M_alt 'P -1'
_atom_sites_solution_primary dual
_audit_creation_date 2019-12-09
_audit_creation_method
;
Olex2 1.2
(compiled 2018.04.26 svn.r3504 for OlexSys, GUI svn.r5492)
;
_audit_update_record
;
2020-04-04 deposited with the CCDC.	2021-02-23 downloaded from the CCDC.
;
_cell_angle_alpha 68.650(5)
_cell_angle_beta 76.418(6)
_cell_angle_gamma 81.653(6)
_cell_formula_units_Z 6
_cell_length_a 8.0403(7)
_cell_length_b 13.5577(9)
_cell_length_c 14.0775(7)
_cell_measurement_reflns_used 4371
_cell_measurement_temperature 293(2)
_cell_measurement_theta_max 73.0210
_cell_measurement_theta_min 3.4040
_cell_volume 1386.26(18)
_computing_cell_refinement 'CrysAlisPro 1.171.38.43f (Rigaku OD, 2015)'
_computing_data_collection 'CrysAlisPro 1.171.38.43f (Rigaku OD, 2015)'
_computing_data_reduction 'CrysAlisPro 1.171.38.43f (Rigaku OD, 2015)'
_computing_molecular_graphics 'Olex2 (Dolomanov et al., 2009)'
_computing_publication_material 'Olex2 (Dolomanov et al., 2009)'
_computing_structure_refinement 'ShelXL (Sheldrick, 2015)'
_computing_structure_solution 'ShelXT (Sheldrick, 2015)'
_diffrn_ambient_temperature 293(2)
_diffrn_detector 'CCD plate'
_diffrn_detector_area_resol_mean 5.2684
_diffrn_detector_type AtlasS2
_diffrn_measured_fraction_theta_full 0.998
_diffrn_measured_fraction_theta_max 0.963
_diffrn_measurement_details
;
List of Runs (angles in degrees, time in seconds):

  # Type    Start    End  Width  t~exp~   \w     \q     \k     \f   Frames
#--------------------------------------------------------------------------
  1  \w    -89.00  -7.00   1.00    1.00    --  -40.98 125.00 -90.00   82
  2  \w   -115.00 -16.00   1.00    1.00    --  -40.98 -38.00   0.00   99
  3  \w    -93.00 -20.00   1.00    1.00    --  -40.98 -57.00-150.00   73
  4  \w     52.00  78.00   1.00    1.00    --   40.98-125.00-180.00   26
  5  \w     91.00 118.00   1.00    1.00    --  106.95-125.00-120.00   27
  6  \w     48.00 130.00   1.00    1.00    --  106.95 -45.00 -90.00   82
  7  \w     89.00 178.00   1.00    1.00    --  106.95  30.00 -30.00   89
  8  \w    150.00 177.00   1.00    1.00    --  106.95 125.00-120.00   27
  9  \w    127.00 173.00   1.00    1.00    --  106.95 125.00 -60.00   46
 10  \w     95.00 150.00   1.00    1.00    --  106.95 125.00 -30.00   55
 11  \w     98.00 125.00   1.00    1.00    --  106.95 125.00-120.00   27
 12  \w     95.00 173.00   1.00    1.00    --  106.95 125.00   0.00   78
 13  \w    106.00 132.00   1.00    1.00    --  106.95 125.00 150.00   26
 14  \w     83.00 164.00   1.00    1.00    --  106.95  61.00  60.00   81
 15  \w     55.00 109.00   1.00    1.00    --  106.95 -95.00  30.00   54
 16  \w     43.00 129.00   1.00    1.00    --  106.95 -45.00  30.00   86
 17  \w     35.00 103.00   1.00    1.00    --  106.95 -95.00 -60.00   68
 18  \w   -111.00 -20.00   1.00    1.00    --  -40.98 -57.00 120.00   91
;
_diffrn_measurement_device 'four-circle diffractometer'
_diffrn_measurement_device_type 'SuperNova, Dual, Cu at zero, AtlasS2'
_diffrn_measurement_method '\w scans'
_diffrn_orient_matrix_type 'CrysAlisPro convention (1999,Acta A55,543-557)'
_diffrn_orient_matrix_UB_11 -0.0585722000
_diffrn_orient_matrix_UB_12 0.1182465000
_diffrn_orient_matrix_UB_13 -0.0447364000
_diffrn_orient_matrix_UB_21 0.1857301000
_diffrn_orient_matrix_UB_22 0.0301122000
_diffrn_orient_matrix_UB_23 -0.0197645000
_diffrn_orient_matrix_UB_31 0.0331238000
_diffrn_orient_matrix_UB_32 -0.0078277000
_diffrn_orient_matrix_UB_33 -0.1094260000
_diffrn_radiation_monochromator mirror
_diffrn_radiation_probe x-ray
_diffrn_radiation_type CuK\a
_diffrn_radiation_wavelength 1.54184
_diffrn_reflns_av_R_equivalents 0.0286
_diffrn_reflns_av_unetI/netI 0.0377
_diffrn_reflns_Laue_measured_fraction_full 0.998
_diffrn_reflns_Laue_measured_fraction_max 0.963
_diffrn_reflns_limit_h_max 9
_diffrn_reflns_limit_h_min -9
_diffrn_reflns_limit_k_max 15
_diffrn_reflns_limit_k_min -16
_diffrn_reflns_limit_l_max 12
_diffrn_reflns_limit_l_min -17
_diffrn_reflns_number 9377
_diffrn_reflns_point_group_measured_fraction_full 0.998
_diffrn_reflns_point_group_measured_fraction_max 0.963
_diffrn_reflns_theta_full 67.684
_diffrn_reflns_theta_max 73.813
_diffrn_reflns_theta_min 3.439
_diffrn_source 'micro-focus sealed X-ray tube'
_diffrn_source_type 'SuperNova (Cu) X-ray Source'
_exptl_absorpt_coefficient_mu 0.637
_exptl_absorpt_correction_T_max 1.00000
_exptl_absorpt_correction_T_min 0.59634
_exptl_absorpt_correction_type multi-scan
_exptl_absorpt_process_details
;
CrysAlisPro 1.171.38.43f (Rigaku Oxford Diffraction, 2015)
Empirical absorption correction using spherical harmonics,
 implemented in SCALE3 ABSPACK scaling algorithm.
;
_exptl_crystal_colour colourless
_exptl_crystal_colour_primary colourless
_exptl_crystal_density_diffrn 1.238
_exptl_crystal_description block
_exptl_crystal_F_000 546
_exptl_crystal_size_max 0.13
_exptl_crystal_size_mid 0.11
_exptl_crystal_size_min 0.1
_refine_diff_density_max 0.539
_refine_diff_density_min -0.303
_refine_diff_density_rms 0.083
_refine_ls_extinction_coef 0.0020(8)
_refine_ls_extinction_expression Fc^*^=kFc[1+0.001xFc^2^\l^3^/sin(2\q)]^-1/4^
_refine_ls_extinction_method 'SHELXL-2018/3 (Sheldrick 2018)'
_refine_ls_goodness_of_fit_ref 1.039
_refine_ls_hydrogen_treatment undef
_refine_ls_matrix_type full
_refine_ls_number_parameters 362
_refine_ls_number_reflns 5385
_refine_ls_number_restraints 0
_refine_ls_restrained_S_all 1.039
_refine_ls_R_factor_all 0.0869
_refine_ls_R_factor_gt 0.0770
_refine_ls_shift/su_max 0.000
_refine_ls_shift/su_mean 0.000
_refine_ls_structure_factor_coef Fsqd
_refine_ls_weighting_details 'w=1/[\s^2^(Fo^2^)+(0.1771P)^2^+0.4655P] where P=(Fo^2^+2Fc^2^)/3'
_refine_ls_weighting_scheme calc
_refine_ls_wR_factor_gt 0.2478
_refine_ls_wR_factor_ref 0.2684
_reflns_Friedel_coverage 0.000
_reflns_number_gt 4286
_reflns_number_total 5385
_reflns_threshold_expression 'I > 2\s(I)'
_cod_data_source_file d1nj00119a2.cif
_cod_data_source_block nl1209-2
_cod_depositor_comments 'Adding full bibliography for 7060422.cif.'
_cod_database_code 7060422
_shelx_shelxl_version_number 2018/3
_shelx_space_group_comment
;
The symmetry employed for this shelxl refinement is uniquely defined
by the following loop, which should always be used as a source of
symmetry information in preference to the above space-group names.
They are only intended as comments.
;
_reflns_odcompleteness_completeness 99.88
_reflns_odcompleteness_iscentric 1
_reflns_odcompleteness_theta 66.97
_olex2_refinement_description
;
;
_olex2_date_sample_data_collection 2019-12-09
_olex2_submission_special_instructions 'No special instructions were received'
_oxdiff_exptl_absorpt_empirical_details
;
Empirical correction (ABSPACK) includes:
- Absorption correction using spherical harmonics
- Frame scaling
;
_oxdiff_exptl_absorpt_empirical_full_max 1.915
_oxdiff_exptl_absorpt_empirical_full_min 0.604

loop_
_space_group_symop_operation_xyz
'x, y, z'
'-x, -y, -z'

loop_
_atom_site_label
_atom_site_type_symbol
_atom_site_fract_x
_atom_site_fract_y
_atom_site_fract_z
_atom_site_U_iso_or_equiv
_atom_site_adp_type
_atom_site_occupancy
_atom_site_site_symmetry_order
_atom_site_calc_flag
_atom_site_refinement_flags_posn
_atom_site_refinement_flags_adp
_atom_site_refinement_flags_occupancy
_atom_site_disorder_assembly
_atom_site_disorder_group
Cl01 Cl 0.20904(15) 0.39791(8) 0.92589(7) 0.0785(4) Uani 1 1 d . . . . .
Cl02 Cl 0.36729(16) 0.16950(9) 0.09891(7) 0.0865(4) Uani 1 1 d . . . . .
O003 O 0.3106(3) 0.37411(16) 0.72791(16) 0.0622(6) Uani 1 1 d . . . . .
O004 O 0.3962(3) 0.19110(17) 0.28716(17) 0.0616(6) Uani 1 1 d . . . . .
O005 O 0.3300(4) 0.0900(2) 0.62263(19) 0.0712(7) Uani 1 1 d . . . . .
O006 O 0.3169(4) 0.4728(2) 0.40267(19) 0.0774(7) Uani 1 1 d . . . . .
O007 O 0.1284(4) 0.6493(2) 0.3473(2) 0.0803(8) Uani 1 1 d . . . . .
O008 O 0.1998(4) -0.0928(2) 0.7075(2) 0.0760(7) Uani 1 1 d . . . . .
O009 O 0.2881(4) 0.5931(2) 0.04786(19) 0.0817(8) Uani 1 1 d . . . . .
N00A N 0.4246(4) 0.4070(2) 0.2705(2) 0.0589(6) Uani 1 1 d . . . . .
N00B N 0.3830(4) 0.1560(2) 0.7407(2) 0.0605(7) Uani 1 1 d . . . . .
O00C O 0.2329(5) -0.0281(2) 0.9885(2) 0.0947(10) Uani 1 1 d . . . . .
C00D C 0.2119(4) 0.4667(2) 0.7196(2) 0.0538(7) Uani 1 1 d . . . . .
C00E C 0.2662(4) 0.5651(2) 0.2300(2) 0.0549(7) Uani 1 1 d . . . . .
C00F C 0.3370(4) 0.4792(3) 0.3098(3) 0.0584(7) Uani 1 1 d . . . . .
C00G C 0.3250(4) 0.0843(2) 0.7127(2) 0.0550(7) Uani 1 1 d . . . . .
C00H C 0.3684(5) 0.3478(2) 0.6345(2) 0.0625(8) Uani 1 1 d . . . . .
C00I C 0.1654(5) 0.6464(3) 0.2508(3) 0.0611(8) Uani 1 1 d . . . . .
C00J C 0.1546(4) 0.4885(2) 0.8129(3) 0.0574(7) Uani 1 1 d . . . . .
C00K C 0.3146(4) 0.1021(2) 0.3079(3) 0.0547(7) Uani 1 1 d . . . . .
C00L C 0.2546(4) -0.0013(2) 0.8064(2) 0.0571(7) Uani 1 1 d . . . . .
C00M C 0.3193(5) 0.5416(3) 0.1339(2) 0.0597(8) Uani 1 1 d . . . . .
C00N C 0.1683(5) 0.5370(3) 0.6286(3) 0.0632(8) Uani 1 1 d . . . . .
C00O C 0.4225(5) 0.4354(3) 0.1589(2) 0.0631(8) Uani 1 1 d . . . . .
C00P C 0.4783(5) 0.2449(3) 0.6649(3) 0.0671(9) Uani 1 1 d . . . . .
C00Q C 0.2756(5) 0.0227(3) 0.8953(3) 0.0659(9) Uani 1 1 d . . . . .
C00R C 0.2932(4) 0.0818(3) 0.2222(3) 0.0618(8) Uani 1 1 d . . . . .
C00S C 0.0558(5) 0.5810(3) 0.8132(3) 0.0730(10) Uani 1 1 d . . . . .
C00T C 0.4199(5) 0.2154(3) 0.3746(2) 0.0605(8) Uani 1 1 d . . . . .
C00U C 0.3651(5) 0.1256(3) 0.8527(3) 0.0680(9) Uani 1 1 d . . . . .
C00V C 0.0673(5) 0.6303(3) 0.6296(3) 0.0724(10) Uani 1 1 d . . . . .
C00W C 0.1966(5) -0.0869(3) 0.7996(3) 0.0637(8) Uani 1 1 d . . . . .
C00X C 0.2555(5) 0.0329(3) 0.4069(3) 0.0652(8) Uani 1 1 d . . . . .
C00Y C 0.5209(5) 0.3142(3) 0.3282(3) 0.0662(8) Uani 1 1 d . . . . .
C00Z C 0.2110(5) -0.0076(3) 0.2338(4) 0.0747(10) Uani 1 1 d . . . . .
C010 C 0.1706(5) -0.0566(3) 0.4201(4) 0.0769(10) Uani 1 1 d . . . . .
C011 C 0.0138(5) 0.6512(3) 0.7214(4) 0.0782(11) Uani 1 1 d . . . . .
C012 C 0.1507(5) -0.0753(3) 0.3322(4) 0.0774(11) Uani 1 1 d . . . . .
C013 C 0.0885(6) 0.7372(3) 0.1742(3) 0.0792(11) Uani 1 1 d . . . . .
C014 C 0.1266(7) -0.1786(3) 0.8909(4) 0.0905(13) Uani 1 1 d . . . . .

loop_
_atom_site_aniso_label
_atom_site_aniso_U_11
_atom_site_aniso_U_22
_atom_site_aniso_U_33
_atom_site_aniso_U_23
_atom_site_aniso_U_13
_atom_site_aniso_U_12
Cl01 0.1102(8) 0.0751(6) 0.0506(5) -0.0212(4) -0.0120(4) -0.0146(5)
Cl02 0.1170(9) 0.0905(7) 0.0547(5) -0.0217(5) -0.0288(5) -0.0037(6)
O003 0.0876(15) 0.0477(11) 0.0479(11) -0.0167(9) -0.0119(11) 0.0043(10)
O004 0.0818(15) 0.0561(12) 0.0479(11) -0.0147(9) -0.0149(10) -0.0132(11)
O005 0.0893(17) 0.0730(15) 0.0502(12) -0.0216(11) -0.0137(11) -0.0013(13)
O006 0.106(2) 0.0801(17) 0.0527(13) -0.0275(12) -0.0233(13) -0.0016(15)
O007 0.114(2) 0.0719(16) 0.0614(15) -0.0339(13) -0.0091(14) -0.0093(15)
O008 0.0992(19) 0.0693(15) 0.0739(16) -0.0351(13) -0.0354(14) 0.0077(13)
O009 0.115(2) 0.0736(16) 0.0474(13) -0.0134(11) -0.0133(13) -0.0003(15)
N00A 0.0695(16) 0.0559(14) 0.0532(14) -0.0189(11) -0.0143(12) -0.0060(12)
N00B 0.0786(17) 0.0484(13) 0.0505(14) -0.0154(11) -0.0106(12) 0.0003(12)
O00C 0.158(3) 0.0757(17) 0.0475(13) -0.0133(12) -0.0160(16) -0.0256(18)
C00D 0.0645(17) 0.0445(14) 0.0524(16) -0.0173(12) -0.0097(13) -0.0047(12)
C00E 0.0661(17) 0.0509(15) 0.0469(15) -0.0147(12) -0.0077(13) -0.0120(13)
C00F 0.0692(18) 0.0589(17) 0.0514(16) -0.0205(13) -0.0122(14) -0.0122(14)
C00G 0.0665(17) 0.0470(15) 0.0484(15) -0.0160(12) -0.0130(13) 0.0072(13)
C00H 0.083(2) 0.0495(16) 0.0490(16) -0.0183(13) -0.0030(15) 0.0003(15)
C00I 0.074(2) 0.0521(16) 0.0589(18) -0.0189(14) -0.0097(15) -0.0162(14)
C00J 0.0646(17) 0.0525(16) 0.0561(17) -0.0220(13) -0.0035(14) -0.0118(13)
C00K 0.0580(16) 0.0482(15) 0.0587(17) -0.0209(13) -0.0144(13) 0.0056(12)
C00L 0.0733(19) 0.0474(15) 0.0510(16) -0.0169(12) -0.0182(14) 0.0046(13)
C00M 0.0737(19) 0.0559(17) 0.0465(16) -0.0146(13) -0.0059(14) -0.0131(14)
C00N 0.076(2) 0.0501(16) 0.0615(19) -0.0152(14) -0.0171(16) -0.0020(14)
C00O 0.078(2) 0.0596(18) 0.0464(16) -0.0160(13) -0.0050(14) -0.0058(15)
C00P 0.071(2) 0.0490(16) 0.071(2) -0.0171(15) -0.0003(16) -0.0036(14)
C00Q 0.091(2) 0.0554(18) 0.0503(17) -0.0178(14) -0.0164(16) 0.0002(16)
C00R 0.0676(18) 0.0561(17) 0.0642(19) -0.0220(14) -0.0235(15) 0.0089(14)
C00S 0.070(2) 0.065(2) 0.087(3) -0.0388(19) 0.0046(18) -0.0127(16)
C00T 0.076(2) 0.0584(18) 0.0496(16) -0.0180(14) -0.0162(14) -0.0066(15)
C00U 0.095(2) 0.0559(18) 0.0543(18) -0.0203(14) -0.0155(17) -0.0046(17)
C00V 0.069(2) 0.0544(18) 0.089(3) -0.0184(17) -0.0178(18) -0.0017(15)
C00W 0.074(2) 0.0504(16) 0.067(2) -0.0165(14) -0.0261(16) 0.0058(14)
C00X 0.076(2) 0.0508(17) 0.0609(19) -0.0145(14) -0.0074(16) -0.0018(15)
C00Y 0.072(2) 0.0570(18) 0.071(2) -0.0171(16) -0.0253(17) -0.0046(15)
C00Z 0.075(2) 0.066(2) 0.101(3) -0.045(2) -0.036(2) 0.0120(17)
C010 0.073(2) 0.0551(19) 0.094(3) -0.0231(18) -0.008(2) -0.0005(16)
C011 0.068(2) 0.0568(19) 0.109(3) -0.032(2) -0.012(2) -0.0025(16)
C012 0.072(2) 0.057(2) 0.109(3) -0.036(2) -0.019(2) 0.0004(16)
C013 0.100(3) 0.0569(19) 0.073(2) -0.0134(17) -0.019(2) -0.0002(19)
C014 0.125(4) 0.060(2) 0.085(3) -0.007(2) -0.036(3) -0.023(2)

loop_
_atom_type_symbol
_atom_type_description
_atom_type_scat_dispersion_real
_atom_type_scat_dispersion_imag
_atom_type_scat_source
C C 0.0181 0.0091 'International Tables Vol C Tables 4.2.6.8 and 6.1.1.4'
H H 0.0000 0.0000 'International Tables Vol C Tables 4.2.6.8 and 6.1.1.4'
N N 0.0311 0.0180 'International Tables Vol C Tables 4.2.6.8 and 6.1.1.4'
O O 0.0492 0.0322 'International Tables Vol C Tables 4.2.6.8 and 6.1.1.4'
Cl Cl 0.3639 0.7018 'International Tables Vol C Tables 4.2.6.8 and 6.1.1.4'

loop_
_geom_angle_atom_site_label_1
_geom_angle_atom_site_label_2
_geom_angle_atom_site_label_3
_geom_angle
_geom_angle_site_symmetry_1
_geom_angle_site_symmetry_3
_geom_angle_publ_flag
C00D O003 C00H 116.9(2) . . ?
C00K O004 C00T 117.6(2) . . ?
C00F N00A C00O 112.3(3) . . ?
C00F N00A C00Y 124.2(3) . . ?
C00Y N00A C00O 123.4(3) . . ?
C00G N00B C00P 122.2(3) . . ?
C00G N00B C00U 113.0(3) . . ?
C00U N00B C00P 124.1(3) . . ?
O003 C00D C00J 115.2(3) . . ?
O003 C00D C00N 124.7(3) . . ?
C00N C00D C00J 120.0(3) . . ?
C00F C00E C00M 107.4(3) . . ?
C00I C00E C00F 122.0(3) . . ?
C00I C00E C00M 130.6(3) . . ?
O006 C00F N00A 124.8(3) . . ?
O006 C00F C00E 125.0(3) . . ?
N00A C00F C00E 110.2(3) . . ?
O005 C00G N00B 125.7(3) . . ?
O005 C00G C00L 125.5(3) . . ?
N00B C00G C00L 108.9(3) . . ?
O003 C00H C00P 105.7(3) . . ?
O007 C00I C00E 120.0(3) . . ?
O007 C00I C013 114.5(3) . . ?
C00E C00I C013 125.5(3) . . ?
C00D C00J Cl01 118.8(2) . . ?
C00S C00J Cl01 121.0(3) . . ?
C00S C00J C00D 120.1(3) . . ?
O004 C00K C00R 115.9(3) . . ?
O004 C00K C00X 124.4(3) . . ?
C00R C00K C00X 119.6(3) . . ?
C00Q C00L C00G 107.5(3) . . ?
C00W C00L C00G 120.7(3) . . ?
C00W C00L C00Q 131.7(3) . . ?
O009 C00M C00E 129.0(3) . . ?
O009 C00M C00O 123.9(3) . . ?
C00E C00M C00O 107.1(3) . . ?
C00D C00N C00V 119.5(3) . . ?
N00A C00O C00M 103.0(3) . . ?
N00B C00P C00H 113.4(3) . . ?
O00C C00Q C00L 128.8(4) . . ?
O00C C00Q C00U 124.2(3) . . ?
C00L C00Q C00U 107.0(3) . . ?
C00K C00R Cl02 119.1(3) . . ?
C00K C00R C00Z 121.1(3) . . ?
C00Z C00R Cl02 119.8(3) . . ?
C011 C00S C00J 119.4(4) . . ?
O004 C00T C00Y 105.7(3) . . ?
N00B C00U C00Q 103.6(3) . . ?
C011 C00V C00N 119.8(4) . . ?
O008 C00W C00L 120.2(3) . . ?
O008 C00W C014 115.6(3) . . ?
C00L C00W C014 124.2(3) . . ?
C00K C00X C010 120.0(4) . . ?
N00A C00Y C00T 112.7(3) . . ?
C012 C00Z C00R 119.0(4) . . ?
C012 C010 C00X 119.2(4) . . ?
C00V C011 C00S 121.1(3) . . ?
C00Z C012 C010 121.1(4) . . ?

loop_
_geom_bond_atom_site_label_1
_geom_bond_atom_site_label_2
_geom_bond_distance
_geom_bond_site_symmetry_2
_geom_bond_publ_flag
Cl01 C00J 1.726(4) . ?
Cl02 C00R 1.731(4) . ?
O003 C00D 1.367(4) . ?
O003 C00H 1.442(4) . ?
O004 C00K 1.361(4) . ?
O004 C00T 1.444(4) . ?
O005 C00G 1.233(4) . ?
O006 C00F 1.252(4) . ?
O007 C00I 1.334(4) . ?
O008 C00W 1.322(4) . ?
O009 C00M 1.222(4) . ?
N00A C00F 1.330(4) . ?
N00A C00O 1.479(4) . ?
N00A C00Y 1.454(4) . ?
N00B C00G 1.348(4) . ?
N00B C00P 1.459(4) . ?
N00B C00U 1.453(4) . ?
O00C C00Q 1.230(4) . ?
C00D C00J 1.408(4) . ?
C00D C00N 1.378(5) . ?
C00E C00F 1.448(5) . ?
C00E C00I 1.350(5) . ?
C00E C00M 1.454(4) . ?
C00G C00L 1.461(4) . ?
C00H C00P 1.514(5) . ?
C00I C013 1.479(5) . ?
C00J C00S 1.384(5) . ?
C00K C00R 1.384(5) . ?
C00K C00X 1.384(5) . ?
C00L C00Q 1.452(5) . ?
C00L C00W 1.354(5) . ?
C00M C00O 1.518(5) . ?
C00N C00V 1.403(5) . ?
C00Q C00U 1.518(5) . ?
C00R C00Z 1.403(5) . ?
C00S C011 1.381(6) . ?
C00T C00Y 1.519(5) . ?
C00V C011 1.379(6) . ?
C00W C014 1.488(5) . ?
C00X C010 1.410(5) . ?
C00Z C012 1.372(6) . ?
C010 C012 1.397(6) . ?
